data_4081754
loop_
_publ_author_name
'Yan, KaKing'
'Upton, Brianna M.'
'Zhu, Jing'
'Ellern, Arkady'
'Sadow, Aaron D.'

_publ_section_title
;
 Nucleophilicity of Neutral versus Cationic Magnesium Silyl Compounds
;
_journal_issue 22
_journal_name_full Organometallics
_journal_page_first 6834
_journal_paper_doi 10.1021/om400447q
_journal_volume 32
_journal_year 2013
_chemical_formula_moiety '(C34 H46 B F15 Mg N2 Si4), 1.5(C7 H8)'
_chemical_formula_sum 'C44.5 H58 B F15 Mg N2 Si4'
_chemical_formula_weight 1053.41
_chemical_name_common Sad234
_space_group_IT_number 15
_symmetry_cell_setting monoclinic
_symmetry_space_group_name_Hall '-C 2yc'
_symmetry_space_group_name_H-M 'C 1 2/c 1'
_atom_sites_solution_hydrogens geom
_atom_sites_solution_primary direct
_atom_sites_solution_secondary difmap
_audit_creation_method 'APEX2 v2010.11-3'
_cell_angle_alpha 90
_cell_angle_beta 109.258(2)
_cell_angle_gamma 90
_cell_formula_units_Z 8
_cell_length_a 42.495(4)
_cell_length_b 13.6380(14)
_cell_length_c 19.501(2)
_cell_measurement_temperature 173.(2)
_cell_volume 10669.3(18)
_computing_cell_refinement 'SAINT V7.66A (Bruker AXS, 2009)'
_computing_data_collection 'APEX2 Suite (Bruker AXS, 2009)'
_computing_data_reduction 'SAINT V7.66A (Bruker AXS, 2009)'
_computing_molecular_graphics 'XSHELL (Bruker AXS, 2007)'
_computing_publication_material 'APEX2 Suite (Bruker AXS, 2009)'
_computing_structure_refinement 'SHELXL-97 (Sheldrick, 2008)'
_computing_structure_solution 'SHELXS-97 (Sheldrick, 2008)'
_diffrn_ambient_temperature 173.(2)
_diffrn_measured_fraction_theta_full 1.000
_diffrn_measured_fraction_theta_max 1.000
_diffrn_measurement_device_type ' BRUKER APEX2 CCD Diffractometer'
_diffrn_measurement_method '\w scan'
_diffrn_radiation_type MoK\a
_diffrn_radiation_wavelength 0.71073
_diffrn_reflns_av_R_equivalents 0.0473
_diffrn_reflns_av_sigmaI/netI 0.0374
_diffrn_reflns_limit_h_max 47
_diffrn_reflns_limit_h_min -47
_diffrn_reflns_limit_k_max 15
_diffrn_reflns_limit_k_min -15
_diffrn_reflns_limit_l_max 21
_diffrn_reflns_limit_l_min -21
_diffrn_reflns_number 35514
_diffrn_reflns_theta_full 23.25
_diffrn_reflns_theta_max 23.25
_diffrn_reflns_theta_min 1.58
_exptl_absorpt_coefficient_mu 0.208
_exptl_absorpt_correction_T_max 0.97
_exptl_absorpt_correction_T_min 0.94
_exptl_absorpt_correction_type multi-scan
_exptl_absorpt_process_details
;
;
_exptl_crystal_colour colourless
_exptl_crystal_density_diffrn 1.312
_exptl_crystal_density_method 'not measured'
_exptl_crystal_description block
_exptl_crystal_F_000 4376
_exptl_crystal_size_max 0.28
_exptl_crystal_size_mid 0.21
_exptl_crystal_size_min 0.14
_refine_diff_density_max 0.881
_refine_diff_density_min -1.040
_refine_ls_extinction_method none
_refine_ls_goodness_of_fit_ref 1.112
_refine_ls_hydrogen_treatment mixed
_refine_ls_matrix_type full
_refine_ls_number_parameters 639
_refine_ls_number_reflns 7676
_refine_ls_number_restraints 30
_refine_ls_restrained_S_all 1.155
_refine_ls_R_factor_all 0.0877
_refine_ls_R_factor_gt 0.0608
_refine_ls_shift/su_max 0.000
_refine_ls_shift/su_mean 0.000
_refine_ls_structure_factor_coef Fsqd
_refine_ls_weighting_details 'calc w=1/[\s^2^(Fo^2^)+(0.0583P)^2^+34.5327P] where P=(Fo^2^+2Fc^2^)/3'
_refine_ls_weighting_scheme calc
_refine_ls_wR_factor_gt 0.1438
_refine_ls_wR_factor_ref 0.1602
_reflns_number_gt 5652
_reflns_number_total 7676
_reflns_threshold_expression >2sigma(I)
_cod_data_source_file om400447q_si_001.cif
_cod_data_source_block TMEDAMg{Si(SiMe3}3MeB(C6F5)3
_cod_original_cell_volume 10669.3(19)
_cod_original_formula_sum 'C44.50 H58 B F15 Mg N2 Si4'
_cod_database_code 4081754

loop_
_symmetry_equiv_pos_as_xyz
'x, y, z'
'-x, y, -z+1/2'
'x+1/2, y+1/2, z'
'-x+1/2, y+1/2, -z+1/2'
'-x, -y, -z'
'x, -y, z-1/2'
'-x+1/2, -y+1/2, -z'
'x+1/2, -y+1/2, z-1/2'

loop_
_atom_site_type_symbol
_atom_site_label
_atom_site_fract_x
_atom_site_fract_y
_atom_site_fract_z
_atom_site_U_iso_or_equiv
_atom_site_adp_type
_atom_site_calc_flag
_atom_site_refinement_flags
_atom_site_occupancy
_atom_site_disorder_assembly
_atom_site_disorder_group
Mg Mg1 0.11871(3) 0.25216(10) 0.03653(7) 0.0324(3) Uani d U 1 . .
Si Si1 0.09751(3) 0.08901(8) -0.02896(6) 0.0326(3) Uani d . 1 . .
Si Si2 0.12955(4) 0.03294(10) -0.09826(8) 0.0521(4) Uani d . 1 . .
Si Si3 0.04449(3) 0.12321(10) -0.11123(7) 0.0467(3) Uani d . 1 . .
Si Si4 0.09310(3) -0.04628(9) 0.04145(7) 0.0468(3) Uani d . 1 . .
B B1 0.10493(12) 0.4894(4) -0.0998(3) 0.0369(11) Uani d . 1 . .
C C1 0.08755(17) 0.3816(4) 0.1290(3) 0.0774(9) Uani d U 1 . .
H H1A 0.0835 0.3894 0.1754 0.116 Uiso calc R 1 . .
H H1B 0.0662 0.3794 0.0893 0.116 Uiso calc R 1 . .
H H1C 0.1007 0.4372 0.1216 0.116 Uiso calc R 1 . .
C C2 0.08548(17) 0.2131(4) 0.1466(3) 0.0761(9) Uani d U 1 . .
H H2A 0.0972 0.1506 0.149 0.114 Uiso calc R 1 . .
H H2B 0.0637 0.2098 0.1084 0.114 Uiso calc R 1 . .
H H2C 0.0824 0.2261 0.1934 0.114 Uiso calc R 1 . .
C C3 0.13728(18) 0.2908(8) 0.1876(3) 0.130(2) Uani d U 1 . .
H H3A 0.1378 0.3503 0.2171 0.156 Uiso calc R 1 . .
H H3B 0.1363 0.2344 0.2187 0.156 Uiso calc R 1 . .
C C4 0.16587(16) 0.2862(7) 0.1796(3) 0.108(3) Uani d . 1 . .
H H4A 0.178 0.2313 0.2102 0.13 Uiso calc R 1 . .
H H4B 0.1779 0.347 0.2007 0.13 Uiso calc R 1 . .
C C5 0.18944(13) 0.1858(4) 0.1069(4) 0.0808(19) Uani d . 1 . .
H H5A 0.1923 0.1796 0.0592 0.121 Uiso calc R 1 . .
H H5B 0.178 0.1276 0.1163 0.121 Uiso calc R 1 . .
H H5C 0.2113 0.1917 0.1445 0.121 Uiso calc R 1 . .
C C6 0.18723(13) 0.3594(4) 0.0919(3) 0.0790(18) Uani d . 1 . .
H H6A 0.2094 0.3642 0.1288 0.119 Uiso calc R 1 . .
H H6B 0.1746 0.4192 0.0926 0.119 Uiso calc R 1 . .
H H6C 0.1896 0.3516 0.0439 0.119 Uiso calc R 1 . .
C C7 0.10739(17) -0.0523(4) -0.1742(3) 0.087(2) Uani d . 1 . .
H H7A 0.0873 -0.0202 -0.2064 0.13 Uiso calc R 1 . .
H H7B 0.1011 -0.1121 -0.1541 0.13 Uiso calc R 1 . .
H H7C 0.1222 -0.0692 -0.2018 0.13 Uiso calc R 1 . .
C C8 0.14338(14) 0.1397(4) -0.1415(3) 0.0681(16) Uani d . 1 . .
H H8A 0.157 0.1162 -0.17 0.102 Uiso calc R 1 . .
H H8B 0.1565 0.1846 -0.1036 0.102 Uiso calc R 1 . .
H H8C 0.1238 0.1742 -0.1735 0.102 Uiso calc R 1 . .
C C9 0.16794(15) -0.0339(4) -0.0399(4) 0.0832(19) Uani d . 1 . .
H H9A 0.1804 -0.0586 -0.0704 0.125 Uiso calc R 1 . .
H H9B 0.1613 -0.089 -0.0154 0.125 Uiso calc R 1 . .
H H9C 0.182 0.0112 -0.0034 0.125 Uiso calc R 1 . .
C C10 0.08853(16) -0.1616(4) -0.0130(3) 0.0687(16) Uani d . 1 . .
H H10A 0.0865 -0.2177 0.0166 0.103 Uiso calc R 1 . .
H H10B 0.1082 -0.1703 -0.0281 0.103 Uiso calc R 1 . .
H H10C 0.0686 -0.1571 -0.0562 0.103 Uiso calc R 1 . .
C C11 0.05607(15) -0.0386(5) 0.0734(3) 0.0786(18) Uani d . 1 . .
H H11A 0.0357 -0.0327 0.0314 0.118 Uiso calc R 1 . .
H H11B 0.0583 0.019 0.1048 0.118 Uiso calc R 1 . .
H H11C 0.0549 -0.0979 0.1008 0.118 Uiso calc R 1 . .
C C12 0.13124(14) -0.0583(4) 0.1244(3) 0.0701(16) Uani d . 1 . .
H H12A 0.1297 -0.1185 0.1505 0.105 Uiso calc R 1 . .
H H12B 0.1327 -0.0016 0.1562 0.105 Uiso calc R 1 . .
H H12C 0.1512 -0.0609 0.1097 0.105 Uiso calc R 1 . .
C C13 0.02094(13) 0.2041(4) -0.0675(3) 0.0702(16) Uani d . 1 . .
H H13A -0.0011 0.2184 -0.1024 0.105 Uiso calc R 1 . .
H H13B 0.0332 0.2655 -0.052 0.105 Uiso calc R 1 . .
H H13C 0.0184 0.1707 -0.0251 0.105 Uiso calc R 1 . .
C C14 0.04923(15) 0.1903(4) -0.1921(3) 0.0782(18) Uani d . 1 . .
H H14A 0.0274 0.215 -0.2226 0.117 Uiso calc R 1 . .
H H14B 0.058 0.1452 -0.2205 0.117 Uiso calc R 1 . .
H H14C 0.0646 0.2454 -0.1751 0.117 Uiso calc R 1 . .
C C15 0.01818(12) 0.0114(4) -0.1454(3) 0.0578(13) Uani d . 1 . .
H H15A 0.017 -0.0275 -0.1041 0.087 Uiso calc R 1 . .
H H15B 0.0281 -0.0282 -0.1748 0.087 Uiso calc R 1 . .
H H15C -0.0043 0.0315 -0.1752 0.087 Uiso calc R 1 . .
C C16 0.10871(13) 0.3923(3) -0.0463(3) 0.0382(10) Uani d . 1 . .
H H11 0.1309(11) 0.361(3) -0.042(2) 0.036(11) Uiso d . 1 . .
H H12 0.1092(10) 0.410(3) 0.003(3) 0.046(12) Uiso d . 1 . .
H H13 0.0908(12) 0.352(3) -0.067(2) 0.049(14) Uiso d . 1 . .
C C17 0.13112(13) 0.3949(3) -0.1861(2) 0.0467(12) Uani d . 1 . .
C C18 0.13183(15) 0.3478(4) -0.2484(3) 0.0568(14) Uani d . 1 . .
C C19 0.10344(17) 0.3428(4) -0.3064(3) 0.0614(15) Uani d . 1 . .
C C20 0.07507(15) 0.3853(4) -0.3031(3) 0.0575(14) Uani d . 1 . .
C C21 0.07553(13) 0.4333(3) -0.2396(3) 0.0477(12) Uani d . 1 . .
C C22 0.10342(11) 0.4416(3) -0.1785(2) 0.0390(10) Uani d . 1 . .
C C23 0.07216(10) 0.5574(3) -0.1073(2) 0.0366(10) Uani d . 1 . .
C C24 0.06613(10) 0.6403(3) -0.1511(2) 0.0373(10) Uani d . 1 . .
C C25 0.03996(11) 0.7026(3) -0.1615(2) 0.0434(11) Uani d . 1 . .
C C26 0.01777(12) 0.6860(4) -0.1257(3) 0.0569(13) Uani d . 1 . .
C C27 0.02208(13) 0.6064(4) -0.0818(3) 0.0609(14) Uani d . 1 . .
C C28 0.04856(12) 0.5442(3) -0.0734(3) 0.0505(12) Uani d . 1 . .
C C29 0.13713(10) 0.5641(3) -0.0641(2) 0.0359(10) Uani d . 1 . .
C C30 0.14432(11) 0.5975(3) 0.0069(2) 0.0426(11) Uani d . 1 . .
C C31 0.16918(12) 0.6638(3) 0.0407(3) 0.0503(12) Uani d . 1 . .
C C32 0.18856(12) 0.7011(4) 0.0040(3) 0.0566(14) Uani d . 1 . .
C C33 0.18239(12) 0.6735(4) -0.0664(3) 0.0523(13) Uani d . 1 . .
C C34 0.15727(11) 0.6071(3) -0.0986(2) 0.0442(11) Uani d . 1 . .
C C35 0.7683(3) 0.1000(7) 0.1688(6) 0.177(5) Uani d . 1 . .
H H35A 0.7924 0.1 0.1785 0.266 Uiso calc R 1 . .
H H35B 0.761 0.1661 0.1763 0.266 Uiso calc R 1 . .
H H35C 0.7569 0.0797 0.1184 0.266 Uiso calc R 1 . .
C C36 0.7606(2) 0.0359(7) 0.2149(4) 0.112(3) Uani d . 1 . .
C C37 0.73306(17) 0.0584(7) 0.2382(4) 0.094(2) Uani d . 1 . .
H H37 0.7193 0.1139 0.2207 0.113 Uiso calc R 1 . .
C C38 0.7278(2) -0.0037(8) 0.2864(5) 0.120(3) Uani d . 1 . .
H H38 0.709 0.0081 0.3014 0.144 Uiso calc R 1 . .
C C39 0.7476(3) -0.0836(9) 0.3161(5) 0.142(4) Uani d . 1 . .
H H39 0.7431 -0.1224 0.3523 0.171 Uiso calc R 1 . .
C C40 0.7736(2) -0.1056(8) 0.2929(5) 0.126(3) Uani d . 1 . .
H H40 0.7867 -0.1627 0.3094 0.151 Uiso calc R 1 . .
C C41 0.78024(19) -0.0411(6) 0.2438(4) 0.098(2) Uani d . 1 . .
H H41 0.7995 -0.0522 0.2302 0.117 Uiso calc R 1 . .
C C42 0.73551(16) 0.6794(7) 0.9483(5) 0.106(3) Uani d . 1 A -1
H H42A 0.7227 0.6448 0.9013 0.159 Uiso d . 1 B -1
C C43 0.72998(15) 0.7763(7) 0.9326(4) 0.095(2) Uani d . 1 A -1
H H43A 0.716 0.7955 0.8856 0.114 Uiso calc R 1 A -1
C C44 0.74448(18) 0.8479(6) 0.9843(6) 0.103(2) Uani d . 1 A -1
H H44 0.7413 0.9017 0.9786 0.05 Uiso d P 0.5 C -1
C C45 0.7381(4) 0.9536(11) 0.9733(11) 0.127(6) Uani d P 0.5 A -1
H H45A 0.7513 0.9891 1.017 0.19 Uiso calc PR 0.5 A -1
H H45B 0.7144 0.9666 0.9636 0.19 Uiso calc PR 0.5 A -1
H H45C 0.7445 0.9756 0.9318 0.19 Uiso calc PR 0.5 A -1
F F1 0.16014(7) 0.3946(2) -0.12977(15) 0.0554(7) Uani d . 1 . .
F F2 0.16026(9) 0.3056(2) -0.25042(18) 0.0827(10) Uani d . 1 . .
F F3 0.10317(10) 0.2952(2) -0.36713(16) 0.0903(12) Uani d . 1 . .
F F4 0.04652(9) 0.3814(2) -0.35976(17) 0.0869(11) Uani d . 1 . .
F F5 0.04589(7) 0.4708(2) -0.24096(15) 0.0644(8) Uani d . 1 . .
F F6 0.08743(6) 0.66126(17) -0.18843(13) 0.0463(6) Uani d . 1 . .
F F7 0.03641(7) 0.7815(2) -0.20516(15) 0.0614(8) Uani d . 1 . .
F F8 -0.00761(8) 0.7486(3) -0.1328(2) 0.0853(10) Uani d . 1 . .
F F9 0.00053(9) 0.5889(3) -0.0455(2) 0.0997(13) Uani d . 1 . .
F F10 0.05067(8) 0.4663(2) -0.02891(18) 0.0758(10) Uani d . 1 . .
F F11 0.12610(7) 0.56534(19) 0.04755(13) 0.0523(7) Uani d . 1 . .
F F12 0.17422(8) 0.6918(2) 0.10961(16) 0.0734(9) Uani d . 1 . .
F F13 0.21296(7) 0.7658(2) 0.03540(18) 0.0794(10) Uani d . 1 . .
F F14 0.20064(8) 0.7115(2) -0.10512(19) 0.0807(10) Uani d . 1 . .
F F15 0.15309(7) 0.5861(2) -0.16905(14) 0.0574(7) Uani d . 1 . .
N N1 0.10535(14) 0.2928(3) 0.1299(2) 0.0739(9) Uani d U 1 . .
N N2 0.16943(10) 0.2739(3) 0.1077(2) 0.0527(10) Uani d U 1 . .

loop_
_atom_site_aniso_label
_atom_site_aniso_U_11
_atom_site_aniso_U_22
_atom_site_aniso_U_33
_atom_site_aniso_U_12
_atom_site_aniso_U_13
_atom_site_aniso_U_23
Mg1 0.0381(8) 0.0300(7) 0.0322(7) -0.0015(6) 0.0157(6) -0.0022(6)
Si1 0.0360(6) 0.0289(6) 0.0341(6) -0.0018(5) 0.0133(5) 0.0006(5)
Si2 0.0653(9) 0.0417(8) 0.0615(9) -0.0038(7) 0.0375(7) -0.0101(6)
Si3 0.0412(7) 0.0403(7) 0.0506(8) -0.0050(6) 0.0043(6) 0.0054(6)
Si4 0.0584(8) 0.0381(7) 0.0403(7) -0.0099(6) 0.0114(6) 0.0056(6)
B1 0.045(3) 0.034(3) 0.036(3) 0.000(2) 0.018(2) 0.005(2)
C1 0.128(2) 0.067(2) 0.069(2) 0.0078(19) 0.0753(18) -0.0060(16)
C2 0.125(2) 0.068(2) 0.067(2) 0.0065(19) 0.0735(17) -0.0026(17)
C3 0.078(3) 0.262(7) 0.0375(19) 0.010(2) 0.001(3) -0.037(4)
C4 0.059(4) 0.208(9) 0.043(4) 0.008(5) -0.002(3) 0.004(4)
C5 0.041(3) 0.072(4) 0.114(5) 0.005(3) 0.004(3) 0.002(4)
C6 0.055(3) 0.066(4) 0.099(5) -0.024(3) 0.002(3) 0.004(3)
C7 0.126(6) 0.070(4) 0.087(4) -0.029(4) 0.066(4) -0.037(3)
C8 0.074(4) 0.066(4) 0.084(4) -0.010(3) 0.053(3) -0.005(3)
C9 0.081(4) 0.063(4) 0.121(5) 0.024(3) 0.054(4) -0.002(4)
C10 0.109(5) 0.039(3) 0.049(3) -0.019(3) 0.014(3) 0.002(2)
C11 0.092(4) 0.081(4) 0.078(4) -0.026(3) 0.048(4) 0.009(3)
C12 0.090(4) 0.048(3) 0.053(3) -0.013(3) -0.002(3) 0.011(3)
C13 0.042(3) 0.056(3) 0.105(5) 0.002(3) 0.015(3) -0.006(3)
C14 0.080(4) 0.074(4) 0.060(4) -0.020(3) -0.005(3) 0.025(3)
C15 0.053(3) 0.054(3) 0.058(3) -0.015(2) 0.006(2) 0.000(3)
C16 0.046(3) 0.034(3) 0.037(3) -0.003(2) 0.017(2) 0.000(2)
C17 0.068(3) 0.037(3) 0.044(3) 0.001(2) 0.030(3) 0.003(2)
C18 0.086(4) 0.043(3) 0.058(3) 0.005(3) 0.047(3) 0.003(3)
C19 0.114(5) 0.036(3) 0.046(3) -0.008(3) 0.042(3) -0.007(2)
C20 0.087(4) 0.037(3) 0.041(3) -0.019(3) 0.012(3) -0.004(2)
C21 0.061(3) 0.033(3) 0.049(3) -0.006(2) 0.017(3) 0.003(2)
C22 0.055(3) 0.027(2) 0.038(3) -0.005(2) 0.020(2) 0.0044(19)
C23 0.043(3) 0.033(2) 0.035(2) -0.0067(19) 0.014(2) -0.0029(19)
C24 0.041(3) 0.039(3) 0.034(2) -0.005(2) 0.015(2) -0.002(2)
C25 0.045(3) 0.040(3) 0.042(3) -0.001(2) 0.010(2) 0.003(2)
C26 0.044(3) 0.056(3) 0.072(4) 0.013(2) 0.020(3) 0.002(3)
C27 0.052(3) 0.068(4) 0.077(4) 0.007(3) 0.040(3) 0.014(3)
C28 0.053(3) 0.046(3) 0.061(3) 0.001(2) 0.031(3) 0.015(2)
C29 0.042(2) 0.029(2) 0.040(2) 0.0021(18) 0.017(2) 0.0052(19)
C30 0.049(3) 0.033(2) 0.046(3) 0.002(2) 0.016(2) 0.003(2)
C31 0.056(3) 0.038(3) 0.052(3) 0.002(2) 0.012(2) -0.001(2)
C32 0.046(3) 0.040(3) 0.072(4) -0.006(2) 0.002(3) 0.002(3)
C33 0.046(3) 0.044(3) 0.071(4) -0.007(2) 0.024(3) 0.015(3)
C34 0.050(3) 0.043(3) 0.040(3) 0.001(2) 0.016(2) 0.008(2)
C35 0.255(13) 0.124(8) 0.155(9) -0.085(8) 0.069(9) 0.014(7)
C36 0.151(8) 0.109(6) 0.069(5) -0.042(6) 0.025(5) -0.006(4)
C37 0.072(5) 0.136(7) 0.078(5) -0.005(4) 0.028(4) -0.033(5)
C38 0.107(7) 0.124(8) 0.111(7) 0.002(6) 0.010(6) -0.012(6)
C39 0.136(9) 0.158(10) 0.128(8) -0.050(8) 0.036(7) 0.021(7)
C40 0.083(6) 0.177(10) 0.112(7) -0.010(6) 0.026(5) -0.003(7)
C41 0.098(5) 0.081(5) 0.084(5) 0.034(4) -0.011(4) -0.012(4)
C42 0.045(4) 0.139(8) 0.127(7) 0.015(4) 0.019(4) -0.015(6)
C43 0.043(4) 0.128(7) 0.115(6) 0.012(4) 0.025(4) 0.010(6)
C44 0.055(4) 0.099(6) 0.160(8) 0.004(4) 0.040(5) 0.003(6)
C45 0.084(11) 0.081(11) 0.201(19) -0.004(8) 0.027(11) 0.031(11)
F1 0.0575(17) 0.0596(18) 0.0571(17) 0.0143(14) 0.0296(15) 0.0018(14)
F2 0.120(3) 0.074(2) 0.083(2) 0.016(2) 0.074(2) -0.0058(18)
F3 0.170(4) 0.062(2) 0.0572(19) -0.015(2) 0.062(2) -0.0195(16)
F4 0.121(3) 0.068(2) 0.0533(19) -0.025(2) 0.0039(19) -0.0144(16)
F5 0.0588(19) 0.0613(19) 0.0606(18) -0.0039(15) 0.0026(14) -0.0141(14)
F6 0.0551(16) 0.0450(15) 0.0454(15) 0.0028(12) 0.0257(12) 0.0128(12)
F7 0.0579(17) 0.0523(17) 0.0688(19) 0.0118(14) 0.0138(14) 0.0184(15)
F8 0.061(2) 0.089(2) 0.115(3) 0.0339(18) 0.0407(19) 0.022(2)
F9 0.079(2) 0.109(3) 0.146(3) 0.025(2) 0.083(2) 0.043(3)
F10 0.077(2) 0.069(2) 0.106(2) 0.0178(16) 0.0640(19) 0.0410(19)
F11 0.0713(18) 0.0484(16) 0.0473(15) -0.0086(13) 0.0331(14) -0.0084(12)
F12 0.089(2) 0.067(2) 0.0535(19) -0.0112(17) 0.0102(16) -0.0198(15)
F13 0.0578(19) 0.062(2) 0.100(3) -0.0236(16) 0.0018(17) -0.0023(18)
F14 0.071(2) 0.081(2) 0.098(2) -0.0259(17) 0.0392(19) 0.0159(19)
F15 0.0694(18) 0.0607(18) 0.0518(17) -0.0109(14) 0.0330(14) 0.0096(14)
N1 0.122(2) 0.066(2) 0.0660(19) 0.0074(18) 0.0743(17) -0.0048(16)
N2 0.057(2) 0.049(2) 0.044(2) -0.006(2) 0.0053(18) 0.0034(19)

loop_
_atom_type_symbol
_atom_type_description
_atom_type_scat_dispersion_real
_atom_type_scat_dispersion_imag
_atom_type_scat_source
C C 0.0033 0.0016 'International Tables Vol C Tables 4.2.6.8 and 6.1.1.4'
H H 0.0000 0.0000 'International Tables Vol C Tables 4.2.6.8 and 6.1.1.4'
N N 0.0061 0.0033 'International Tables Vol C Tables 4.2.6.8 and 6.1.1.4'
B B 0.0013 0.0007 'International Tables Vol C Tables 4.2.6.8 and 6.1.1.4'
F F 0.0171 0.0103 'International Tables Vol C Tables 4.2.6.8 and 6.1.1.4'
Mg Mg 0.0486 0.0363 'International Tables Vol C Tables 4.2.6.8 and 6.1.1.4'
Si Si 0.0817 0.0704 'International Tables Vol C Tables 4.2.6.8 and 6.1.1.4'

loop_
_geom_angle_atom_site_label_1
_geom_angle_atom_site_label_2
_geom_angle_atom_site_label_3
_geom_angle
N1 Mg1 N2 84.69(19)
N1 Mg1 Si1 119.70(14)
N2 Mg1 Si1 123.19(12)
N1 Mg1 H11 125.0(10)
N2 Mg1 H11 86.7(10)
Si1 Mg1 H11 110.3(10)
N1 Mg1 H12 85.7(12)
N2 Mg1 H12 95.7(11)
Si1 Mg1 H12 133.2(12)
H11 Mg1 H12 41.4(15)
N1 Mg1 H13 111.6(11)
N2 Mg1 H13 124.9(12)
Si1 Mg1 H13 94.6(12)
H11 Mg1 H13 40.0(14)
H12 Mg1 H13 38.7(15)
Si2 Si1 Si3 106.32(7)
Si2 Si1 Si4 104.79(6)
Si3 Si1 Si4 108.26(6)
Si2 Si1 Mg1 113.18(6)
Si3 Si1 Mg1 105.53(6)
Si4 Si1 Mg1 118.16(6)
C8 Si2 C7 106.1(3)
C8 Si2 C9 108.1(3)
C7 Si2 C9 106.6(3)
C8 Si2 Si1 109.54(17)
C7 Si2 Si1 115.0(2)
C9 Si2 Si1 111.2(2)
C13 Si3 C15 107.1(2)
C13 Si3 C14 108.3(3)
C15 Si3 C14 108.1(2)
C13 Si3 Si1 110.07(19)
C15 Si3 Si1 114.02(17)
C14 Si3 Si1 108.96(19)
C10 Si4 C11 107.1(3)
C10 Si4 C12 108.3(3)
C11 Si4 C12 107.3(3)
C10 Si4 Si1 110.00(17)
C11 Si4 Si1 112.8(2)
C12 Si4 Si1 111.06(17)
C23 B1 C22 111.7(4)
C23 B1 C16 114.2(4)
C22 B1 C16 103.6(3)
C23 B1 C29 104.4(3)
C22 B1 C29 114.0(3)
C16 B1 C29 109.2(4)
N1 C1 H1A 109.5
N1 C1 H1B 109.5
H1A C1 H1B 109.5
N1 C1 H1C 109.5
H1A C1 H1C 109.5
H1B C1 H1C 109.5
N1 C2 H2A 109.5
N1 C2 H2B 109.5
H2A C2 H2B 109.5
N1 C2 H2C 109.5
H2A C2 H2C 109.5
H2B C2 H2C 109.5
C4 C3 N1 126.2(6)
C4 C3 H3A 105.8
N1 C3 H3A 105.8
C4 C3 H3B 105.8
N1 C3 H3B 105.8
H3A C3 H3B 106.2
C3 C4 N2 121.6(5)
C3 C4 H4A 106.9
N2 C4 H4A 106.9
C3 C4 H4B 106.9
N2 C4 H4B 106.9
H4A C4 H4B 106.7
N2 C5 H5A 109.5
N2 C5 H5B 109.5
H5A C5 H5B 109.5
N2 C5 H5C 109.5
H5A C5 H5C 109.5
H5B C5 H5C 109.5
N2 C6 H6A 109.5
N2 C6 H6B 109.5
H6A C6 H6B 109.5
N2 C6 H6C 109.5
H6A C6 H6C 109.5
H6B C6 H6C 109.5
Si2 C7 H7A 109.5
Si2 C7 H7B 109.5
H7A C7 H7B 109.5
Si2 C7 H7C 109.5
H7A C7 H7C 109.5
H7B C7 H7C 109.5
Si2 C8 H8A 109.5
Si2 C8 H8B 109.5
H8A C8 H8B 109.5
Si2 C8 H8C 109.5
H8A C8 H8C 109.5
H8B C8 H8C 109.5
Si2 C9 H9A 109.5
Si2 C9 H9B 109.5
H9A C9 H9B 109.5
Si2 C9 H9C 109.5
H9A C9 H9C 109.5
H9B C9 H9C 109.5
Si4 C10 H10A 109.5
Si4 C10 H10B 109.5
H10A C10 H10B 109.5
Si4 C10 H10C 109.5
H10A C10 H10C 109.5
H10B C10 H10C 109.5
Si4 C11 H11A 109.5
Si4 C11 H11B 109.5
H11A C11 H11B 109.5
Si4 C11 H11C 109.5
H11A C11 H11C 109.5
H11B C11 H11C 109.5
Si4 C12 H12A 109.5
Si4 C12 H12B 109.5
H12A C12 H12B 109.5
Si4 C12 H12C 109.5
H12A C12 H12C 109.5
H12B C12 H12C 109.5
Si3 C13 H13A 109.5
Si3 C13 H13B 109.5
H13A C13 H13B 109.5
Si3 C13 H13C 109.5
H13A C13 H13C 109.5
H13B C13 H13C 109.5
Si3 C14 H14A 109.5
Si3 C14 H14B 109.5
H14A C14 H14B 109.5
Si3 C14 H14C 109.5
H14A C14 H14C 109.5
H14B C14 H14C 109.5
Si3 C15 H15A 109.5
Si3 C15 H15B 109.5
H15A C15 H15B 109.5
Si3 C15 H15C 109.5
H15A C15 H15C 109.5
H15B C15 H15C 109.5
B1 C16 H11 107.(2)
B1 C16 H12 113.(3)
H11 C16 H12 107.(3)
B1 C16 H13 108.(3)
H11 C16 H13 114.(4)
H12 C16 H13 108.(4)
F1 C17 C18 115.7(4)
F1 C17 C22 119.5(4)
C18 C17 C22 124.9(5)
F2 C18 C19 120.8(5)
F2 C18 C17 120.2(5)
C19 C18 C17 119.0(5)
F3 C19 C18 120.3(6)
F3 C19 C20 119.8(6)
C18 C19 C20 119.9(5)
F4 C20 C19 121.3(5)
F4 C20 C21 119.4(5)
C19 C20 C21 119.3(5)
F5 C21 C22 121.0(4)
F5 C21 C20 114.9(4)
C22 C21 C20 124.1(5)
C21 C22 C17 112.8(4)
C21 C22 B1 126.5(4)
C17 C22 B1 120.4(4)
C28 C23 C24 112.6(4)
C28 C23 B1 127.8(4)
C24 C23 B1 119.6(4)
C25 C24 F6 116.3(4)
C25 C24 C23 125.1(4)
F6 C24 C23 118.5(4)
F7 C25 C24 120.5(4)
F7 C25 C26 120.2(4)
C24 C25 C26 119.3(4)
F8 C26 C27 120.5(5)
F8 C26 C25 120.6(5)
C27 C26 C25 118.9(4)
F9 C27 C26 119.9(5)
F9 C27 C28 119.9(5)
C26 C27 C28 120.2(4)
F10 C28 C27 116.0(4)
F10 C28 C23 120.1(4)
C27 C28 C23 123.9(4)
C34 C29 C30 112.2(4)
C34 C29 B1 127.8(4)
C30 C29 B1 119.8(4)
F11 C30 C31 115.3(4)
F11 C30 C29 119.8(4)
C31 C30 C29 124.9(4)
F12 C31 C32 119.8(4)
F12 C31 C30 120.5(4)
C32 C31 C30 119.6(5)
F13 C32 C31 121.1(5)
F13 C32 C33 120.2(5)
C31 C32 C33 118.7(4)
F14 C33 C32 120.1(4)
F14 C33 C34 119.8(5)
C32 C33 C34 120.1(4)
F15 C34 C29 120.5(4)
F15 C34 C33 114.9(4)
C29 C34 C33 124.5(4)
C36 C35 H35A 109.5
C36 C35 H35B 109.5
H35A C35 H35B 109.5
C36 C35 H35C 109.5
H35A C35 H35C 109.5
H35B C35 H35C 109.5
C41 C36 C35 121.7(11)
C41 C36 C37 119.8(8)
C35 C36 C37 118.2(10)
C38 C37 C36 115.7(9)
C38 C37 H37 122.1
C36 C37 H37 122.1
C37 C38 C39 125.1(10)
C37 C38 H38 117.5
C39 C38 H38 117.5
C40 C39 C38 118.9(10)
C40 C39 H39 120.5
C38 C39 H39 120.5
C39 C40 C41 117.4(10)
C39 C40 H40 121.3
C41 C40 H40 121.3
C36 C41 C40 122.8(9)
C36 C41 H41 118.6
C40 C41 H41 118.6
C43 C42 H42A 104.4
C42 C43 C44 121.1(8)
C42 C43 H43A 119.5
C44 C43 H43A 119.5
C43 C44 C45 124.5(11)
C43 C44 H44 124.4
C45 C44 H44 0.2
C44 C45 H44 0.2
C44 C45 H45A 109.5
H44 C45 H45A 109.5
C44 C45 H45B 109.5
H44 C45 H45B 109.6
H45A C45 H45B 109.5
C44 C45 H45C 109.5
H44 C45 H45C 109.3
H45A C45 H45C 109.5
H45B C45 H45C 109.5
C1 N1 C3 112.5(6)
C1 N1 C2 106.8(4)
C3 N1 C2 105.8(6)
C1 N1 Mg1 119.7(3)
C3 N1 Mg1 102.2(4)
C2 N1 Mg1 109.1(3)
C5 N2 C4 110.2(5)
C5 N2 C6 107.7(4)
C4 N2 C6 109.2(5)
C5 N2 Mg1 109.7(3)
C4 N2 Mg1 103.5(3)
C6 N2 Mg1 116.4(3)

loop_
_geom_bond_atom_site_label_1
_geom_bond_atom_site_label_2
_geom_bond_distance
Mg1 N1 2.152(4)
Mg1 N2 2.165(4)
Mg1 Si1 2.5758(17)
Mg1 H11 2.30(4)
Mg1 H12 2.25(4)
Mg1 H13 2.40(4)
Si1 Si2 2.3405(17)
Si1 Si3 2.3415(17)
Si1 Si4 2.3441(16)
Si2 C8 1.872(5)
Si2 C7 1.874(6)
Si2 C9 1.888(6)
Si3 C13 1.873(6)
Si3 C15 1.879(5)
Si3 C14 1.890(5)
Si4 C10 1.872(5)
Si4 C11 1.877(6)
Si4 C12 1.882(5)
B1 C23 1.639(6)
B1 C22 1.649(6)
B1 C16 1.661(6)
B1 C29 1.663(6)
C1 N1 1.425(7)
C1 H1A 0.98
C1 H1B 0.98
C1 H1C 0.98
C2 N1 1.476(7)
C2 H2A 0.98
C2 H2B 0.98
C2 H2C 0.98
C3 C4 1.276(8)
C3 N1 1.449(8)
C3 H3A 0.99
C3 H3B 0.99
C4 N2 1.470(7)
C4 H4A 0.99
C4 H4B 0.99
C5 N2 1.475(7)
C5 H5A 0.98
C5 H5B 0.98
C5 H5C 0.98
C6 N2 1.476(6)
C6 H6A 0.98
C6 H6B 0.98
C6 H6C 0.98
C7 H7A 0.98
C7 H7B 0.98
C7 H7C 0.98
C8 H8A 0.98
C8 H8B 0.98
C8 H8C 0.98
C9 H9A 0.98
C9 H9B 0.98
C9 H9C 0.98
C10 H10A 0.98
C10 H10B 0.98
C10 H10C 0.98
C11 H11A 0.98
C11 H11B 0.98
C11 H11C 0.98
C12 H12A 0.98
C12 H12B 0.98
C12 H12C 0.98
C13 H13A 0.98
C13 H13B 0.98
C13 H13C 0.98
C14 H14A 0.98
C14 H14B 0.98
C14 H14C 0.98
C15 H15A 0.98
C15 H15B 0.98
C15 H15C 0.98
C16 H11 1.01(4)
C16 H12 0.99(5)
C16 H13 0.91(5)
C17 F1 1.354(5)
C17 C18 1.383(7)
C17 C22 1.388(6)
C18 F2 1.350(6)
C18 C19 1.357(8)
C19 F3 1.347(5)
C19 C20 1.358(8)
C20 F4 1.346(6)
C20 C21 1.395(7)
C21 F5 1.352(5)
C21 C22 1.381(6)
C23 C28 1.384(6)
C23 C24 1.389(6)
C24 C25 1.361(6)
C24 F6 1.365(5)
C25 F7 1.349(5)
C25 C26 1.364(7)
C26 F8 1.346(5)
C26 C27 1.358(7)
C27 F9 1.351(5)
C27 C28 1.374(7)
C28 F10 1.356(5)
C29 C34 1.381(6)
C29 C30 1.391(6)
C30 F11 1.351(5)
C30 C31 1.382(6)
C31 F12 1.344(5)
C31 C32 1.356(7)
C32 F13 1.345(5)
C32 C33 1.363(7)
C33 F14 1.351(5)
C33 C34 1.382(6)
C34 F15 1.357(5)
C35 C36 1.368(10)
C35 H35A 0.98
C35 H35B 0.98
C35 H35C 0.98
C36 C41 1.345(10)
C36 C37 1.423(11)
C37 C38 1.337(11)
C37 H37 0.95
C38 C39 1.381(13)
C38 H38 0.95
C39 C40 1.358(12)
C39 H39 0.95
C40 C41 1.396(11)
C40 H40 0.95
C41 H41 0.95
C42 C43 1.360(11)
C42 H42A 1.0153
C43 C44 1.392(11)
C43 H43A 0.95
C44 C45 1.469(16)
C44 H44 0.7478
C45 H44 0.7217
C45 H45A 0.98
C45 H45B 0.98
C45 H45C 0.98
